data_2231213
loop_
_publ_author_name
'Benzerka, Saida'
'Bouraiou, Abdelmalek'
'Bouacida, Sofiane'
'Roisnel, Thierry'
'Belfaitah, Ali'

_publ_section_title
;
 2-(2-Chloro-6,7-dimethylquinolin-3-yl)-2,3-dihydroquinolin-4(1<i>H</i>)-one
;
_journal_coeditor_code LH5284
_journal_issue 8
_journal_name_full 'Acta Crystallographica Section E'
_journal_page_first o2084
_journal_page_last o2085
_journal_paper_doi 10.1107/S1600536811028170
_journal_volume 67
_journal_year 2011
_chemical_formula_moiety 'C20 H17 Cl N2 O'
_chemical_formula_sum 'C20 H17 Cl N2 O'
_chemical_formula_weight 336.81
_chemical_name_systematic
;
2-(2-Chloro-6,7-dimethylquinolin-3-yl)-2,3-dihydroquinolin-4(1<i>H</i>)-one
;
_space_group_crystal_system triclinic
_space_group_IT_number 2
_space_group_name_Hall '-P 1'
_space_group_name_H-M_alt 'P -1'
_symmetry_space_group_name_Hall '-P 1'
_symmetry_space_group_name_H-M 'P -1'
_atom_sites_solution_hydrogens geom
_atom_sites_solution_primary direct
_atom_sites_solution_secondary difmap
_audit_creation_method 'WinGX routine-INITIALISE'
_cell_angle_alpha 96.425(2)
_cell_angle_beta 100.068(3)
_cell_angle_gamma 109.5760(10)
_cell_formula_units_Z 2
_cell_length_a 7.7345(4)
_cell_length_b 10.6196(6)
_cell_length_c 11.3463(4)
_cell_measurement_reflns_used 3734
_cell_measurement_temperature 295(2)
_cell_measurement_theta_max 27.485
_cell_measurement_theta_min 2.91
_cell_volume 849.84(7)
_computing_cell_refinement 'SCALEPACK (Otwinowski & Minor, 1997)'
_computing_data_collection 'COLLECT (Nonius, 1998)'
_computing_data_reduction 'DENZO and SCALEPACK (Otwinowski & Minor, 1997)'
_computing_molecular_graphics 'ORTEP-3 (Farrugia, 1997) and DIAMOND (Brandenburg & Berndt, 2001)'
_computing_publication_material 'WinGX (Farrugia, 1999)'
_computing_structure_refinement 'SHELXL97 (Sheldrick, 2008)'
_computing_structure_solution 'SIR2002 (Burla <i>et al.</i>, 2005)'
_diffrn_ambient_temperature 295(2)
_diffrn_detector_area_resol_mean 9
_diffrn_measured_fraction_theta_full 0.992
_diffrn_measured_fraction_theta_max 0.992
_diffrn_measurement_device '95mm CCD camera on \k-goniostat'
_diffrn_measurement_device_type 'Nonius KappaCCD'
_diffrn_measurement_method 'CCD rotation images, thick slices'
_diffrn_radiation_monochromator graphite
_diffrn_radiation_type MoK\a
_diffrn_radiation_wavelength 0.71073
_diffrn_reflns_av_R_equivalents 0.0293
_diffrn_reflns_limit_h_max 10
_diffrn_reflns_limit_h_min -10
_diffrn_reflns_limit_k_max 13
_diffrn_reflns_limit_k_min -13
_diffrn_reflns_limit_l_max 14
_diffrn_reflns_limit_l_min -14
_diffrn_reflns_number 7058
_diffrn_reflns_theta_full 27.5
_diffrn_reflns_theta_max 27.5
_diffrn_reflns_theta_min 3.02
_exptl_absorpt_coefficient_mu 0.233
_exptl_absorpt_correction_type none
_exptl_crystal_colour White
_exptl_crystal_density_diffrn 1.316
_exptl_crystal_density_method 'not measured'
_exptl_crystal_description Needle
_exptl_crystal_F_000 352
_exptl_crystal_size_max 0.15
_exptl_crystal_size_mid 0.06
_exptl_crystal_size_min 0.05
_refine_diff_density_max 0.168
_refine_diff_density_min -0.198
_refine_ls_extinction_method none
_refine_ls_goodness_of_fit_ref 1.004
_refine_ls_hydrogen_treatment mixed
_refine_ls_matrix_type full
_refine_ls_number_parameters 222
_refine_ls_number_reflns 3863
_refine_ls_number_restraints 0
_refine_ls_restrained_S_all 1.004
_refine_ls_R_factor_all 0.085
_refine_ls_R_factor_gt 0.0482
_refine_ls_shift/su_max 0
_refine_ls_shift/su_mean 0
_refine_ls_structure_factor_coef Fsqd
_refine_ls_weighting_details 'calc w=1/[\s^2^(Fo^2^)+(0.0621P)^2^+0.0886P] where P=(Fo^2^+2Fc^2^)/3'
_refine_ls_weighting_scheme calc
_refine_ls_wR_factor_gt 0.114
_refine_ls_wR_factor_ref 0.1333
_reflns_number_gt 2507
_reflns_number_total 3863
_reflns_threshold_expression I>2\s(I)
_cod_data_source_file lh5284.cif
_cod_data_source_block global
_cod_database_code 2231213

loop_
_space_group_symop_operation_xyz
'x, y, z'
'-x, -y, -z'

loop_
_atom_site_type_symbol
_atom_site_label
_atom_site_fract_x
_atom_site_fract_y
_atom_site_fract_z
_atom_site_U_iso_or_equiv
_atom_site_adp_type
_atom_site_calc_flag
_atom_site_refinement_flags
_atom_site_occupancy
_atom_site_symmetry_multiplicity
C C1 0.2476(3) -0.00341(19) 0.99805(16) 0.0463(4) Uani d . 1 1
C C2 0.2561(2) 0.13287(18) 1.01932(15) 0.0442(4) Uani d . 1 1
C C3 0.2601(3) 0.18540(19) 1.13579(16) 0.0474(4) Uani d . 1 1
H H3 0.2659 0.2744 1.1546 0.057 Uiso calc R 1 1
C C4 0.2556(3) 0.10607(19) 1.22794(16) 0.0475(4) Uani d . 1 1
C C5 0.2595(3) 0.1535(2) 1.35012(17) 0.0549(5) Uani d . 1 1
H H5 0.2666 0.2423 1.3728 0.066 Uiso calc R 1 1
C C6 0.2531(3) 0.0720(2) 1.43636(17) 0.0578(5) Uani d . 1 1
C C7 0.2407(3) -0.0639(2) 1.40197(18) 0.0579(5) Uani d . 1 1
C C8 0.2379(3) -0.1118(2) 1.28402(18) 0.0558(5) Uani d . 1 1
H H8 0.2314 -0.2007 1.2624 0.067 Uiso calc R 1 1
C C9 0.2446(2) -0.02881(19) 1.19481(16) 0.0476(4) Uani d . 1 1
C C10 0.2307(4) -0.1569(3) 1.4943(2) 0.0806(7) Uani d . 1 1
H H10A 0.2206 -0.2449 1.4553 0.121 Uiso calc R 1 1
H H10B 0.1225 -0.1653 1.5278 0.121 Uiso calc R 1 1
H H10C 0.3427 -0.1194 1.5584 0.121 Uiso calc R 1 1
C C11 0.2620(4) 0.1278(3) 1.56687(18) 0.0767(7) Uani d . 1 1
H H11A 0.3749 0.1284 1.6184 0.115 Uiso calc R 1 1
H H11B 0.1542 0.0716 1.5921 0.115 Uiso calc R 1 1
H H11C 0.2625 0.2188 1.5729 0.115 Uiso calc R 1 1
C C12 0.2648(2) 0.21733(18) 0.91943(16) 0.0448(4) Uani d . 1 1
H H12 0.1964 0.1569 0.8412 0.054 Uiso calc R 1 1
C C13 0.4673(3) 0.2922(2) 0.91241(18) 0.0535(5) Uani d . 1 1
H H13A 0.5382 0.3471 0.9914 0.064 Uiso calc R 1 1
H H13B 0.5245 0.2265 0.8924 0.064 Uiso calc R 1 1
C C14 0.4785(3) 0.3822(2) 0.81848(18) 0.0566(5) Uani d . 1 1
C C15 0.3261(3) 0.43479(19) 0.79376(17) 0.0524(5) Uani d . 1 1
C C16 0.3250(4) 0.5217(2) 0.7094(2) 0.0738(7) Uani d . 1 1
H H16 0.4184 0.5419 0.6653 0.089 Uiso calc R 1 1
C C17 0.1893(4) 0.5769(3) 0.6911(3) 0.0911(9) Uani d . 1 1
H H17 0.1905 0.6342 0.6348 0.109 Uiso calc R 1 1
C C18 0.0495(4) 0.5478(3) 0.7563(3) 0.0833(8) Uani d . 1 1
H H18 -0.0425 0.5862 0.7438 0.1 Uiso calc R 1 1
C C19 0.0459(3) 0.4632(2) 0.8389(2) 0.0609(5) Uani d . 1 1
H H19 -0.0483 0.4446 0.8824 0.073 Uiso calc R 1 1
C C20 0.1829(3) 0.40416(18) 0.85847(16) 0.0480(4) Uani d . 1 1
N N1 0.2392(2) -0.08277(15) 1.07803(14) 0.0498(4) Uani d . 1 1
N N2 0.1772(2) 0.31720(17) 0.94168(14) 0.0488(4) Uani d . 1 1
H H2N 0.066(3) 0.284(2) 0.9549(18) 0.059 Uiso d . 1 1
O O1 0.6107(2) 0.4116(2) 0.76829(17) 0.0858(5) Uani d . 1 1
Cl Cl1 0.24838(8) -0.07686(5) 0.85241(5) 0.06466(19) Uani d . 1 1

loop_
_atom_site_aniso_label
_atom_site_aniso_U_11
_atom_site_aniso_U_22
_atom_site_aniso_U_33
_atom_site_aniso_U_12
_atom_site_aniso_U_13
_atom_site_aniso_U_23
C1 0.0434(10) 0.0469(10) 0.0467(9) 0.0148(8) 0.0099(7) 0.0071(7)
C2 0.0408(9) 0.0471(10) 0.0440(9) 0.0149(8) 0.0086(7) 0.0108(7)
C3 0.0513(11) 0.0436(10) 0.0484(9) 0.0177(8) 0.0121(8) 0.0101(8)
C4 0.0465(10) 0.0507(11) 0.0448(9) 0.0160(8) 0.0106(8) 0.0115(8)
C5 0.0545(12) 0.0603(12) 0.0492(10) 0.0194(10) 0.0121(9) 0.0114(9)
C6 0.0499(11) 0.0743(14) 0.0460(10) 0.0165(10) 0.0108(8) 0.0172(9)
C7 0.0469(11) 0.0706(14) 0.0560(11) 0.0163(10) 0.0106(9) 0.0281(10)
C8 0.0523(11) 0.0522(12) 0.0602(12) 0.0141(9) 0.0088(9) 0.0210(9)
C9 0.0416(10) 0.0491(11) 0.0497(10) 0.0124(8) 0.0087(8) 0.0150(8)
C10 0.0827(17) 0.0918(19) 0.0721(14) 0.0277(14) 0.0192(12) 0.0446(13)
C11 0.0823(17) 0.0991(19) 0.0475(11) 0.0304(15) 0.0157(11) 0.0156(12)
C12 0.0453(10) 0.0455(10) 0.0436(9) 0.0153(8) 0.0107(7) 0.0113(7)
C13 0.0458(10) 0.0588(12) 0.0592(11) 0.0198(9) 0.0144(9) 0.0170(9)
C14 0.0492(11) 0.0569(12) 0.0599(11) 0.0110(9) 0.0169(9) 0.0144(9)
C15 0.0515(11) 0.0424(10) 0.0562(11) 0.0070(9) 0.0107(9) 0.0144(8)
C16 0.0760(16) 0.0627(14) 0.0876(16) 0.0178(12) 0.0308(13) 0.0370(12)
C17 0.102(2) 0.0756(18) 0.114(2) 0.0372(16) 0.0319(17) 0.0595(16)
C18 0.0805(17) 0.0698(16) 0.115(2) 0.0385(14) 0.0229(15) 0.0436(15)
C19 0.0586(12) 0.0517(12) 0.0761(13) 0.0229(10) 0.0156(10) 0.0171(10)
C20 0.0470(10) 0.0381(9) 0.0519(10) 0.0095(8) 0.0060(8) 0.0073(8)
N1 0.0514(9) 0.0441(9) 0.0530(8) 0.0159(7) 0.0107(7) 0.0121(7)
N2 0.0466(9) 0.0510(9) 0.0541(9) 0.0193(7) 0.0164(7) 0.0177(7)
O1 0.0641(10) 0.1091(14) 0.0992(12) 0.0288(10) 0.0431(9) 0.0487(11)
Cl1 0.0817(4) 0.0589(3) 0.0535(3) 0.0264(3) 0.0186(2) 0.0028(2)

loop_
_atom_type_symbol
_atom_type_description
_atom_type_scat_dispersion_real
_atom_type_scat_dispersion_imag
_atom_type_scat_source
C C 0.0033 0.0016 'International Tables Vol C Tables 4.2.6.8 and 6.1.1.4'
H H 0 0 'International Tables Vol C Tables 4.2.6.8 and 6.1.1.4'
N N 0.0061 0.0033 'International Tables Vol C Tables 4.2.6.8 and 6.1.1.4'
O O 0.0106 0.006 'International Tables Vol C Tables 4.2.6.8 and 6.1.1.4'
Cl Cl 0.1484 0.1585 'International Tables Vol C Tables 4.2.6.8 and 6.1.1.4'

loop_
_geom_angle_atom_site_label_1
_geom_angle_atom_site_label_2
_geom_angle_atom_site_label_3
_geom_angle
N1 C1 C2 126.09(17)
N1 C1 Cl1 114.81(14)
C2 C1 Cl1 119.11(13)
C3 C2 C1 116.21(16)
C3 C2 C12 121.63(17)
C1 C2 C12 122.15(16)
C2 C3 C4 120.78(17)
C2 C3 H3 119.6
C4 C3 H3 119.6
C9 C4 C3 117.57(16)
C9 C4 C5 118.52(16)
C3 C4 C5 123.91(18)
C6 C5 C4 121.8(2)
C6 C5 H5 119.1
C4 C5 H5 119.1
C5 C6 C7 119.29(18)
C5 C6 C11 120.1(2)
C7 C6 C11 120.59(19)
C8 C7 C6 119.87(17)
C8 C7 C10 119.5(2)
C6 C7 C10 120.6(2)
C7 C8 C9 121.2(2)
C7 C8 H8 119.4
C9 C8 H8 119.4
N1 C9 C4 122.10(15)
N1 C9 C8 118.61(18)
C4 C9 C8 119.29(17)
C7 C10 H10A 109.5
C7 C10 H10B 109.5
H10A C10 H10B 109.5
C7 C10 H10C 109.5
H10A C10 H10C 109.5
H10B C10 H10C 109.5
C6 C11 H11A 109.5
C6 C11 H11B 109.5
H11A C11 H11B 109.5
C6 C11 H11C 109.5
H11A C11 H11C 109.5
H11B C11 H11C 109.5
N2 C12 C2 110.34(14)
N2 C12 C13 108.54(15)
C2 C12 C13 111.35(15)
N2 C12 H12 108.9
C2 C12 H12 108.9
C13 C12 H12 108.9
C14 C13 C12 111.87(16)
C14 C13 H13A 109.2
C12 C13 H13A 109.2
C14 C13 H13B 109.2
C12 C13 H13B 109.2
H13A C13 H13B 107.9
O1 C14 C15 122.46(19)
O1 C14 C13 121.3(2)
C15 C14 C13 116.24(17)
C20 C15 C16 118.8(2)
C20 C15 C14 120.37(17)
C16 C15 C14 120.79(19)
C17 C16 C15 121.0(2)
C17 C16 H16 119.5
C15 C16 H16 119.5
C16 C17 C18 120.1(2)
C16 C17 H17 119.9
C18 C17 H17 119.9
C19 C18 C17 120.4(2)
C19 C18 H18 119.8
C17 C18 H18 119.8
C18 C19 C20 120.5(2)
C18 C19 H19 119.7
C20 C19 H19 119.7
N2 C20 C19 120.17(18)
N2 C20 C15 120.66(18)
C19 C20 C15 119.16(18)
C1 N1 C9 117.23(16)
C20 N2 C12 115.66(15)
C20 N2 H2N 111.0(14)
C12 N2 H2N 114.5(15)

loop_
_geom_bond_atom_site_label_1
_geom_bond_atom_site_label_2
_geom_bond_distance
C1 N1 1.301(2)
C1 C2 1.418(3)
C1 Cl1 1.7485(19)
C2 C3 1.367(2)
C2 C12 1.519(2)
C3 C4 1.412(2)
C3 H3 0.93
C4 C9 1.410(3)
C4 C5 1.413(3)
C5 C6 1.373(3)
C5 H5 0.93
C6 C7 1.420(3)
C6 C11 1.513(3)
C7 C8 1.371(3)
C7 C10 1.512(3)
C8 C9 1.411(2)
C8 H8 0.93
C9 N1 1.371(2)
C10 H10A 0.96
C10 H10B 0.96
C10 H10C 0.96
C11 H11A 0.96
C11 H11B 0.96
C11 H11C 0.96
C12 N2 1.459(2)
C12 C13 1.521(3)
C12 H12 0.98
C13 C14 1.504(3)
C13 H13A 0.97
C13 H13B 0.97
C14 O1 1.223(2)
C14 C15 1.463(3)
C15 C20 1.403(3)
C15 C16 1.403(3)
C16 C17 1.360(4)
C16 H16 0.93
C17 C18 1.385(4)
C17 H17 0.93
C18 C19 1.367(3)
C18 H18 0.93
C19 C20 1.400(3)
C19 H19 0.93
C20 N2 1.389(2)
N2 H2N 0.86(2)

loop_
_geom_hbond_atom_site_label_D
_geom_hbond_atom_site_label_H
_geom_hbond_atom_site_label_A
_geom_hbond_site_symmetry_A
_geom_hbond_distance_DH
_geom_hbond_distance_HA
_geom_hbond_distance_DA
_geom_hbond_angle_DHA
_geom_hbond_publ_flag
N2 H2N N1 2_557 0.86(2) 2.53(2) 3.297(2) 148.6(18) yes

loop_
_geom_torsion_atom_site_label_1
_geom_torsion_atom_site_label_2
_geom_torsion_atom_site_label_3
_geom_torsion_atom_site_label_4
_geom_torsion
N1 C1 C2 C3 1.6(3)
Cl1 C1 C2 C3 -178.31(14)
N1 C1 C2 C12 -179.75(18)
Cl1 C1 C2 C12 0.3(2)
C1 C2 C3 C4 -0.1(3)
C12 C2 C3 C4 -178.73(16)
C2 C3 C4 C9 -0.7(3)
C2 C3 C4 C5 179.93(18)
C9 C4 C5 C6 0.1(3)
C3 C4 C5 C6 179.40(19)
C4 C5 C6 C7 -0.5(3)
C4 C5 C6 C11 178.64(19)
C5 C6 C7 C8 0.9(3)
C11 C6 C7 C8 -178.26(19)
C5 C6 C7 C10 -179.1(2)
C11 C6 C7 C10 1.7(3)
C6 C7 C8 C9 -0.8(3)
C10 C7 C8 C9 179.2(2)
C3 C4 C9 N1 0.3(3)
C5 C4 C9 N1 179.64(17)
C3 C4 C9 C8 -179.37(17)
C5 C4 C9 C8 0.0(3)
C7 C8 C9 N1 -179.27(18)
C7 C8 C9 C4 0.4(3)
C3 C2 C12 N2 -30.9(2)
C1 C2 C12 N2 150.56(17)
C3 C2 C12 C13 89.7(2)
C1 C2 C12 C13 -88.8(2)
N2 C12 C13 C14 -55.2(2)
C2 C12 C13 C14 -176.88(16)
C12 C13 C14 O1 -153.6(2)
C12 C13 C14 C15 28.1(2)
O1 C14 C15 C20 -176.5(2)
C13 C14 C15 C20 1.8(3)
O1 C14 C15 C16 0.5(3)
C13 C14 C15 C16 178.8(2)
C20 C15 C16 C17 0.7(4)
C14 C15 C16 C17 -176.3(2)
C15 C16 C17 C18 0.1(4)
C16 C17 C18 C19 -0.3(5)
C17 C18 C19 C20 -0.3(4)
C18 C19 C20 N2 -179.4(2)
C18 C19 C20 C15 1.1(3)
C16 C15 C20 N2 179.17(19)
C14 C15 C20 N2 -3.8(3)
C16 C15 C20 C19 -1.3(3)
C14 C15 C20 C19 175.74(18)
C2 C1 N1 C9 -2.1(3)
Cl1 C1 N1 C9 177.84(13)
C4 C9 N1 C1 1.1(3)
C8 C9 N1 C1 -179.28(17)
C19 C20 N2 C12 153.97(18)
C15 C20 N2 C12 -26.5(2)
C2 C12 N2 C20 177.70(15)
C13 C12 N2 C20 55.4(2)
